data_4518498
loop_
_publ_author_name
'Wang, Jie'
'Shi, Dong'

_publ_section_title
;
 Correlation between the Intrinsic Photophysical Properties of the
 Spirobifluorene-Derived Monomer
;
_journal_issue 8
_journal_name_full 'ACS Omega'
_journal_page_first 5972
_journal_page_last 5980
_journal_paper_doi 10.1021/acsomega.1c00262
_journal_volume 6
_journal_year 2021
_chemical_formula_sum 'C82 H68 Cl4 N4 O8'
_chemical_formula_weight 1379.20
_space_group_crystal_system triclinic
_space_group_IT_number 2
_space_group_name_Hall '-P 1'
_space_group_name_H-M_alt 'P -1'
_atom_sites_solution_hydrogens geom
_cell_angle_alpha 106.676(2)
_cell_angle_beta 95.767(3)
_cell_angle_gamma 116.781(2)
_cell_formula_units_Z 2
_cell_length_a 15.1676(12)
_cell_length_b 16.5831(13)
_cell_length_c 17.0312(13)
_cell_measurement_reflns_used 2025
_cell_measurement_temperature 200.(2)
_cell_measurement_theta_max 23.3350
_cell_measurement_theta_min 2.2813
_cell_volume 3528.7(5)
_computing_cell_refinement 'SAINT V8.38A (Bruker AXS Inc., 2017)'
_computing_data_collection 'Bruker Instrument Service vV6.2.10'
_computing_data_reduction 'SAINT V8.38A (Bruker AXS Inc., 2017)'
_computing_molecular_graphics 'shelXle (C.B. Huebschle, rev 924)'
_computing_structure_refinement 'SHELXL-2018/3 (Sheldrick, 2018)'
_computing_structure_solution 'SHELXT 2014/5 (Sheldrick, 2014)'
_diffrn_ambient_temperature 200.(2)
_diffrn_detector_area_resol_mean 7.3910
_diffrn_measured_fraction_theta_full 0.996
_diffrn_measured_fraction_theta_max 0.996
_diffrn_measurement_device_type 'Bruker D8 VENTURE PHOTON III'
_diffrn_radiation_monochromator 'multilayer mirror'
_diffrn_radiation_type 'Mo K\a'
_diffrn_radiation_wavelength 0.71073
_diffrn_reflns_av_R_equivalents 0.1177
_diffrn_reflns_av_unetI/netI 0.1351
_diffrn_reflns_limit_h_max 18
_diffrn_reflns_limit_h_min -18
_diffrn_reflns_limit_k_max 19
_diffrn_reflns_limit_k_min -19
_diffrn_reflns_limit_l_max 20
_diffrn_reflns_limit_l_min -20
_diffrn_reflns_number 34150
_diffrn_reflns_theta_full 25.04
_diffrn_reflns_theta_max 25.04
_diffrn_reflns_theta_min 2.28
_diffrn_source 'Incoatec microfocus source 3.0'
_diffrn_source_type microfocus
_exptl_absorpt_coefficient_mu 0.229
_exptl_absorpt_correction_T_max 0.75
_exptl_absorpt_correction_T_min 0.54
_exptl_absorpt_correction_type multi-scan
_exptl_absorpt_process_details
;
SADABS-2016/2 - Bruker AXS area detector scaling and absorption correction
;
_exptl_crystal_density_diffrn 1.298
_exptl_crystal_density_method 'not measured'
_exptl_crystal_description block
_exptl_crystal_F_000 1440
_exptl_crystal_size_max 0.2
_exptl_crystal_size_mid 0.1
_exptl_crystal_size_min 0.1
_refine_diff_density_max 0.358
_refine_diff_density_min -0.515
_refine_ls_extinction_coef 0.0040(8)
_refine_ls_extinction_method 'SHELXL-2018/3 (Sheldrick 2018)'
_refine_ls_goodness_of_fit_ref 1.034
_refine_ls_hydrogen_treatment constr
_refine_ls_matrix_type full
_refine_ls_number_parameters 954
_refine_ls_number_reflns 12434
_refine_ls_number_restraints 273
_refine_ls_restrained_S_all 1.029
_refine_ls_R_factor_all 0.1552
_refine_ls_R_factor_gt 0.0751
_refine_ls_shift/su_max 0.001
_refine_ls_shift/su_mean 0.000
_refine_ls_structure_factor_coef Fsqd
_refine_ls_weighting_details 'w=1/[\s^2^(Fo^2^)+(0.0965P)^2^] where P=(Fo^2^+2Fc^2^)/3'
_refine_ls_weighting_scheme calc
_refine_ls_wR_factor_gt 0.1813
_refine_ls_wR_factor_ref 0.2504
_reflns_number_gt 5761
_reflns_number_total 12434
_reflns_threshold_expression 'I > 2\s(I)'
_cod_data_source_file ao1c00262_si_002.cif
_cod_data_source_block spiroccl4
_cod_depositor_comments
;
The following automatic conversions were performed:

data item '_exptl_absorpt_correction_type' value 'Multi-Scan' was
changed to 'multi-scan' in accordance with the
/home/data/users/saulius/crontab/automatic-downloads/rss-feeds/ACS/lib/dictionaries/cif_core.dic
dictionary named 'cif_core.dic' version 2.4.2 last updated on
2011-04-26.

Automatic conversion script
Id: cif_fix_values 7556 2019-12-06 15:28:31Z antanas 

 Adding full bibliography for 4518498--4518500.cif.
;
_cod_database_code 4518498

loop_
_space_group_symop_operation_xyz
'x, y, z'
'-x, -y, -z'

loop_
_atom_site_type_symbol
_atom_site_label
_atom_site_fract_x
_atom_site_fract_y
_atom_site_fract_z
_atom_site_U_iso_or_equiv
_atom_site_adp_type
_atom_site_calc_flag
_atom_site_refinement_flags_adp
_atom_site_refinement_flags_occupancy
_atom_site_refinement_flags_posn
_atom_site_occupancy
_atom_site_disorder_assembly
_atom_site_disorder_group
Cl Cl1 -0.07047(14) 0.42906(19) -0.19341(14) 0.1087(8) Uani d . . . 1.0 . .
Cl Cl2 0.13124(12) 0.49205(12) -0.09791(9) 0.0679(5) Uani d . . . 1.0 . .
Cl Cl3 0.02279(16) 0.31373(12) -0.24168(12) 0.0969(7) Uani d . . . 1.0 . .
Cl Cl4 0.09708(14) 0.49572(13) -0.26492(10) 0.0803(5) Uani d . . . 1.0 . .
O O1 0.4141(3) 1.2081(3) 0.7708(3) 0.0773(13) Uani d . . . 1.0 . .
O O2 0.1749(3) 0.7167(3) 0.9859(2) 0.0582(10) Uani d . . . 1.0 . .
O O3 0.4140(3) 0.4803(3) 0.7849(3) 0.0627(11) Uani d . . . 1.0 . .
O O4 0.9989(2) 0.7339(3) 0.5557(2) 0.0618(12) Uani d . . . 1.0 . .
O O5 0.4846(3) 0.7200(3) 0.0088(3) 0.0663(11) Uani d . . . 1.0 . .
O O6 0.4004(4) 1.0895(3) 0.0619(2) 0.0852(15) Uani d . . . 1.0 . .
O O7 -0.0856(3) 0.9103(3) 0.3901(3) 0.0668(12) Uani d . . . 1.0 . .
N N2 0.2662(3) 0.9282(3) 0.3013(2) 0.0384(10) Uani d . . . 1.0 . .
N N3 0.2554(3) 0.8113(3) 0.7019(2) 0.0465(11) Uani d . . . 1.0 . .
N N4 0.6100(3) 0.6693(3) 0.5768(2) 0.0396(10) Uani d . . . 1.0 . .
C C1 0.3384(3) 0.7117(3) 0.4250(3) 0.0282(10) Uani d . . . 1.0 . .
C C2 0.2773(3) 0.7001(3) 0.4906(2) 0.0266(9) Uani d . . . 1.0 . .
C C3 0.2955(3) 0.7694(3) 0.5674(3) 0.0313(10) Uani d . . . 1.0 . .
H H3 0.34671 0.835376 0.58197 0.038 Uiso calc U . R 1.0 . .
C C4 0.2381(3) 0.7421(3) 0.6241(3) 0.0341(11) Uani d . . . 1.0 . .
C C5 0.1626(4) 0.6436(3) 0.6008(3) 0.0418(12) Uani d . . . 1.0 . .
H H5 0.123777 0.624373 0.639161 0.05 Uiso calc U . R 1.0 . .
C C6 0.1441(3) 0.5744(3) 0.5226(3) 0.0371(11) Uani d . . . 1.0 . .
H H6 0.093139 0.508287 0.507846 0.045 Uiso calc U . R 1.0 . .
C C7 0.2002(3) 0.6019(3) 0.4662(3) 0.0297(10) Uani d . . . 1.0 . .
C C8 0.1986(3) 0.5470(3) 0.3806(3) 0.0306(10) Uani d . . . 1.0 . .
C C9 0.1372(3) 0.4500(3) 0.3263(3) 0.0386(12) Uani d . . . 1.0 . .
H H9 0.083978 0.405734 0.342958 0.046 Uiso calc U . R 1.0 . .
C C10 0.1541(3) 0.4182(3) 0.2482(3) 0.0432(13) Uani d . . . 1.0 . .
H H10 0.111375 0.352109 0.210987 0.052 Uiso calc U . R 1.0 . .
C C11 0.2330(3) 0.4818(3) 0.2227(3) 0.0376(11) Uani d . . . 1.0 . .
C C12 0.2956(3) 0.5788(3) 0.2774(3) 0.0319(10) Uani d . . . 1.0 . .
H H12 0.349987 0.622682 0.261459 0.038 Uiso calc U . R 1.0 . .
C C13 0.3612(3) 0.7975(3) 0.3986(2) 0.0290(10) Uani d . . . 1.0 . .
C C14 0.2932(3) 0.8174(3) 0.3594(3) 0.0321(10) Uani d . . . 1.0 . .
H H14 0.221449 0.773391 0.343869 0.038 Uiso calc U . R 1.0 . .
C C15 0.3314(3) 0.9034(3) 0.3430(3) 0.0318(10) Uani d . . . 1.0 . .
C C16 0.4375(3) 0.9673(3) 0.3655(3) 0.0366(11) Uani d . . . 1.0 . .
H H16 0.463157 1.026302 0.355495 0.044 Uiso calc U . R 1.0 . .
C C17 0.5052(3) 0.9452(3) 0.4021(3) 0.0370(11) Uani d . . . 1.0 . .
H H17 0.577027 0.988011 0.415645 0.044 Uiso calc U . R 1.0 . .
C C18 0.4682(3) 0.8611(3) 0.4190(3) 0.0295(10) Uani d . . . 1.0 . .
C C19 0.5201(3) 0.8212(3) 0.4589(3) 0.0303(10) Uani d . . . 1.0 . .
C C20 0.2774(3) 0.6104(3) 0.3551(3) 0.0280(10) Uani d . . . 1.0 . .
C C21 0.4467(3) 0.7341(3) 0.4633(2) 0.0288(10) Uani d . . . 1.0 . .
C C22 0.4735(3) 0.6827(3) 0.5003(3) 0.0302(10) Uani d . . . 1.0 . .
H H22 0.422512 0.623446 0.502163 0.036 Uiso calc U . R 1.0 . .
C C24 0.3668(4) 1.0449(4) 0.1181(3) 0.0535(15) Uani d . . . 1.0 . .
C C25 0.3911(7) 1.0321(6) -0.0207(4) 0.109(3) Uani d . . . 1.0 . .
H H25A 0.318978 0.981922 -0.048171 0.164 Uiso calc U . R 1.0 . .
H H25B 0.432275 1.00094 -0.017613 0.164 Uiso calc U . R 1.0 . .
H H25C 0.415357 1.073376 -0.053849 0.164 Uiso calc U . R 1.0 . .
C C26 0.3593(5) 1.1017(4) 0.1918(3) 0.0613(17) Uani d . . . 1.0 . .
H H26 0.375487 1.166594 0.200401 0.074 Uiso calc U . R 1.0 . .
C C27 0.3281(4) 1.0631(4) 0.2525(3) 0.0504(14) Uani d . . . 1.0 . .
H H27 0.326803 1.103142 0.304434 0.061 Uiso calc U . R 1.0 . .
C C28 0.3396(4) 0.9506(4) 0.1049(3) 0.0527(14) Uani d . . . 1.0 . .
H H28 0.343387 0.911053 0.054028 0.063 Uiso calc U . R 1.0 . .
C C29 0.3060(4) 0.9122(4) 0.1664(3) 0.0450(13) Uani d . . . 1.0 . .
H H29 0.287859 0.846798 0.15732 0.054 Uiso calc U . R 1.0 . .
C C30 0.2990(3) 0.9680(3) 0.2393(3) 0.0368(11) Uani d . . . 1.0 . .
C C31 0.0203(4) 0.9257(4) 0.2972(3) 0.0489(13) Uani d . . . 1.0 . .
H H31 -0.027355 0.930978 0.261298 0.059 Uiso calc U . R 1.0 . .
C C32 0.1067(4) 0.9302(4) 0.2741(3) 0.0448(13) Uani d . . . 1.0 . .
H H32 0.117642 0.938038 0.222142 0.054 Uiso calc U . R 1.0 . .
C C33 0.1783(3) 0.9232(3) 0.3265(3) 0.0365(11) Uani d . . . 1.0 . .
C C34 0.1599(3) 0.9126(3) 0.4019(3) 0.0378(11) Uani d . . . 1.0 . .
H H34 0.208093 0.908973 0.438863 0.045 Uiso calc U . R 1.0 . .
C C35 0.0727(4) 0.9072(4) 0.4247(3) 0.0421(12) Uani d . . . 1.0 . .
H H35 0.061319 0.899 0.476422 0.05 Uiso calc U . R 1.0 . .
C C36 0.0027(4) 0.9136(4) 0.3726(3) 0.0466(13) Uani d . . . 1.0 . .
C C37 -0.1260(4) 0.8619(5) 0.4452(4) 0.0698(18) Uani d . . . 1.0 . .
H H37A -0.136548 0.795876 0.423022 0.105 Uiso calc U . R 1.0 . .
H H37B -0.191584 0.858506 0.448743 0.105 Uiso calc U . R 1.0 . .
H H37C -0.077685 0.897945 0.501983 0.105 Uiso calc U . R 1.0 . .
C C38 0.5776(6) 0.7264(6) -0.0080(6) 0.108(3) Uani d . . . 1.0 . .
H H38A 0.562584 0.663416 -0.048552 0.161 Uiso calc U . R 1.0 . .
H H38B 0.625584 0.74388 0.045106 0.161 Uiso calc U . R 1.0 . .
H H38C 0.608314 0.776419 -0.032241 0.161 Uiso calc U . R 1.0 . .
C C39 0.4309(4) 0.6517(4) 0.0408(3) 0.0493(13) Uani d . . . 1.0 . .
C C40 0.4571(4) 0.5859(4) 0.0537(3) 0.0553(15) Uani d . . . 1.0 . .
H H40 0.51612 0.585855 0.03955 0.066 Uiso calc U . R 1.0 . .
C C41 0.3973(4) 0.5201(4) 0.0873(3) 0.0513(14) Uani d . . . 1.0 . .
H H41 0.416435 0.475662 0.096556 0.062 Uiso calc U . R 1.0 . .
C C42 0.3102(4) 0.5174(4) 0.1078(3) 0.0426(12) Uani d . . . 1.0 . .
C C43 0.2843(4) 0.5837(4) 0.0939(3) 0.0437(12) Uani d . . . 1.0 . .
H H43 0.224444 0.582892 0.106851 0.052 Uiso calc U . R 1.0 . .
C C44 0.3449(4) 0.6511(4) 0.0614(3) 0.0474(13) Uani d . . . 1.0 . .
H H44 0.327151 0.696811 0.05334 0.057 Uiso calc U . R 1.0 . .
C C45 0.0443(4) 0.4327(4) -0.1986(3) 0.0564(15) Uani d . . . 1.0 . .
N N1 0.2487(3) 0.4485(3) 0.1421(2) 0.0458(11) Uani d U . D 1.0 . .
C C46 0.157(2) 0.2962(10) 0.0090(16) 0.058(4) Uani d U P DG 0.365(10) A 1
H H46 0.141027 0.328584 -0.023017 0.07 Uiso calc U P R 0.365(10) A 1
C C47 0.210(2) 0.3464(9) 0.0948(17) 0.049(3) Uani d U P DG 0.365(10) A 1
C C48 0.233(2) 0.2990(12) 0.1417(12) 0.051(3) Uani d U P DG 0.365(10) A 1
H H48 0.268617 0.333289 0.200264 0.061 Uiso calc U P R 0.365(10) A 1
C C49 0.2030(18) 0.2013(12) 0.1028(10) 0.061(4) Uani d U P DG 0.365(10) A 1
H H49 0.218771 0.168881 0.134897 0.074 Uiso calc U P R 0.365(10) A 1
C C50 0.1503(18) 0.1511(8) 0.0171(10) 0.068(3) Uani d U P DG 0.365(10) A 1
C C51 0.1272(19) 0.1985(10) -0.0298(11) 0.065(4) Uani d U P DG 0.365(10) A 1
H H51 0.091181 0.164173 -0.088385 0.079 Uiso calc U P R 0.365(10) A 1
O O8 0.1280(14) 0.0560(10) -0.0222(9) 0.091(4) Uani d U P D 0.365(10) A 1
C C23 0.083(2) 0.0065(16) -0.1129(10) 0.135(8) Uani d U P D 0.365(10) A 1
H H23A 0.131931 0.038844 -0.142433 0.202 Uiso calc U P R 0.365(10) A 1
H H23B 0.020341 0.008561 -0.128251 0.202 Uiso calc U P R 0.365(10) A 1
H H23C 0.066622 -0.061393 -0.129569 0.202 Uiso calc U P R 0.365(10) A 1
C C46A 0.1686(13) 0.3160(8) 0.0090(10) 0.058(2) Uani d U P D 0.635(10) A 2
H H46A 0.162557 0.359462 -0.014282 0.069 Uiso calc U P R 0.635(10) A 2
C C47A 0.2143(15) 0.3480(7) 0.0948(10) 0.047(2) Uani d U P D 0.635(10) A 2
C C48A 0.2249(14) 0.2858(9) 0.1271(8) 0.053(2) Uani d U P D 0.635(10) A 2
H H48A 0.258519 0.309423 0.185698 0.064 Uiso calc U P R 0.635(10) A 2
C C49A 0.1883(11) 0.1895(8) 0.0776(7) 0.063(3) Uani d U P D 0.635(10) A 2
H H49A 0.195792 0.146888 0.101288 0.076 Uiso calc U P R 0.635(10) A 2
C C50A 0.1403(12) 0.1570(7) -0.0080(7) 0.075(3) Uani d U P D 0.635(10) A 2
C C51A 0.1321(12) 0.2208(8) -0.0419(8) 0.070(3) Uani d U P D 0.635(10) A 2
H H51A 0.100904 0.198384 -0.100922 0.084 Uiso calc U P R 0.635(10) A 2
O O8A 0.0975(7) 0.0604(6) -0.0628(6) 0.099(3) Uani d U P D 0.635(10) A 2
C C23A 0.1161(11) -0.0021(8) -0.0263(9) 0.115(5) Uani d U P D 0.635(10) A 2
H H23D 0.081662 -0.06862 -0.068798 0.172 Uiso calc U P R 0.635(10) A 2
H H23E 0.089121 -0.002112 0.023596 0.172 Uiso calc U P R 0.635(10) A 2
H H23F 0.189985 0.022631 -0.009294 0.172 Uiso calc U P R 0.635(10) A 2
C C52 1.0156(4) 0.6961(4) 0.4761(3) 0.0540(14) Uani d . . . 1.0 . .
H H52A 0.982408 0.625034 0.457147 0.081 Uiso calc U . R 1.0 . .
H H52B 1.089406 0.723743 0.482236 0.081 Uiso calc U . R 1.0 . .
H H52C 0.986501 0.713369 0.433943 0.081 Uiso calc U . R 1.0 . .
C C53 0.8149(3) 0.6418(4) 0.4911(3) 0.0462(13) Uani d . . . 1.0 . .
H H53 0.821277 0.604616 0.440255 0.055 Uiso calc U . R 1.0 . .
C C54 0.9007(3) 0.7101(4) 0.5577(3) 0.0436(12) Uani d . . . 1.0 . .
C C55 0.8898(3) 0.7603(4) 0.6334(3) 0.0492(14) Uani d . . . 1.0 . .
H H55 0.948421 0.805244 0.680262 0.059 Uiso calc U . R 1.0 . .
C C56 0.7947(4) 0.7451(4) 0.6407(3) 0.0470(13) Uani d . . . 1.0 . .
H H56 0.787844 0.780025 0.692404 0.056 Uiso calc U . R 1.0 . .
C C57 0.7092(3) 0.6793(4) 0.5730(3) 0.0381(11) Uani d . . . 1.0 . .
C C58 0.7183(3) 0.6274(4) 0.4986(3) 0.0428(12) Uani d . . . 1.0 . .
H H58 0.659184 0.581746 0.452301 0.051 Uiso calc U . R 1.0 . .
C C59 0.5579(3) 0.6224(3) 0.6287(3) 0.0366(11) Uani d . . . 1.0 . .
C C60 0.4890(3) 0.6447(3) 0.6654(3) 0.0380(11) Uani d . . . 1.0 . .
H H60 0.476303 0.692537 0.655501 0.046 Uiso calc U . R 1.0 . .
C C61 0.4389(4) 0.5967(4) 0.7167(3) 0.0427(12) Uani d . . . 1.0 . .
H H61 0.391205 0.611244 0.740346 0.051 Uiso calc U . R 1.0 . .
C C62 0.5750(3) 0.5526(3) 0.6461(3) 0.0379(11) Uani d . . . 1.0 . .
H H62 0.621352 0.536224 0.622032 0.045 Uiso calc U . R 1.0 . .
C C63 0.5254(3) 0.5068(4) 0.6979(3) 0.0433(12) Uani d . . . 1.0 . .
H H63 0.53845 0.459668 0.709047 0.052 Uiso calc U . R 1.0 . .
C C64 0.4577(4) 0.5289(4) 0.7333(3) 0.0426(12) Uani d . . . 1.0 . .
C C65 0.3335(5) 0.4912(5) 0.8131(4) 0.076(2) Uani d . . . 1.0 . .
H H65A 0.277013 0.46794 0.763688 0.114 Uiso calc U . R 1.0 . .
H H65B 0.359049 0.560105 0.846196 0.114 Uiso calc U . R 1.0 . .
H H65C 0.3088 0.453153 0.848743 0.114 Uiso calc U . R 1.0 . .
C C66 0.2317(4) 0.7849(3) 0.7737(3) 0.0415(12) Uani d . . . 1.0 . .
C C67 0.1477(4) 0.7827(4) 0.8003(3) 0.0474(13) Uani d . . . 1.0 . .
H H67 0.104027 0.796681 0.769628 0.057 Uiso calc U . R 1.0 . .
C C68 0.2943(4) 0.7642(4) 0.8182(3) 0.0460(13) Uani d . . . 1.0 . .
H H68 0.352065 0.765571 0.80023 0.055 Uiso calc U . R 1.0 . .
C C69 0.2741(4) 0.7412(4) 0.8891(3) 0.0504(14) Uani d . . . 1.0 . .
H H69 0.317733 0.727217 0.919599 0.06 Uiso calc U . R 1.0 . .
C C70 0.1266(4) 0.7605(4) 0.8711(3) 0.0496(14) Uani d . . . 1.0 . .
H H70 0.069201 0.760036 0.889248 0.06 Uiso calc U . R 1.0 . .
C C71 0.1886(4) 0.7390(4) 0.9150(3) 0.0435(12) Uani d . . . 1.0 . .
C C72 0.0844(5) 0.7049(5) 1.0114(4) 0.082(2) Uani d . . . 1.0 . .
H H72A 0.081345 0.764712 1.02161 0.123 Uiso calc U . R 1.0 . .
H H72B 0.085705 0.691413 1.063765 0.123 Uiso calc U . R 1.0 . .
H H72C 0.023888 0.650412 0.966316 0.123 Uiso calc U . R 1.0 . .
C C73 0.3581(6) 1.2428(5) 0.7348(4) 0.083(2) Uani d . . . 1.0 . .
H H73A 0.346582 1.21863 0.672888 0.124 Uiso calc U . R 1.0 . .
H H73B 0.39658 1.314156 0.757894 0.124 Uiso calc U . R 1.0 . .
H H73C 0.291868 1.219825 0.748472 0.124 Uiso calc U . R 1.0 . .
C C74 0.2743(4) 1.0408(4) 0.6921(3) 0.0512(14) Uani d . . . 1.0 . .
H H74 0.234164 1.060708 0.665152 0.061 Uiso calc U . R 1.0 . .
C C75 0.2376(4) 0.9424(4) 0.6756(3) 0.0469(13) Uani d . . . 1.0 . .
H H75 0.1723 0.895046 0.637039 0.056 Uiso calc U . R 1.0 . .
C C76 0.3699(4) 1.1094(4) 0.7481(3) 0.0511(14) Uani d . . . 1.0 . .
C C77 0.4283(4) 1.0790(4) 0.7858(3) 0.0520(14) Uani d . . . 1.0 . .
H H77 0.494204 1.125934 0.823634 0.062 Uiso calc U . R 1.0 . .
C C78 0.2952(4) 0.9129(3) 0.7148(3) 0.0378(11) Uani d . . . 1.0 . .
C C79 0.3921(4) 0.9824(4) 0.7692(3) 0.0498(14) Uani d . . . 1.0 . .
H H79 0.433243 0.962623 0.794934 0.06 Uiso calc U . R 1.0 . .
C C80 0.6512(3) 0.8041(3) 0.5300(3) 0.0355(11) Uani d . . . 1.0 . .
H H80 0.721793 0.827672 0.553024 0.043 Uiso calc U . R 1.0 . .
C C81 0.6237(3) 0.8556(3) 0.4916(3) 0.0372(11) Uani d . . . 1.0 . .
H H81 0.674723 0.913465 0.48757 0.045 Uiso calc U . R 1.0 . .
C C82 0.5783(3) 0.7190(3) 0.5357(3) 0.0348(11) Uani d . . . 1.0 . .

loop_
_atom_site_aniso_label
_atom_site_aniso_U_11
_atom_site_aniso_U_22
_atom_site_aniso_U_33
_atom_site_aniso_U_12
_atom_site_aniso_U_13
_atom_site_aniso_U_23
Cl1 0.0683(11) 0.158(2) 0.1185(16) 0.0675(13) 0.0252(11) 0.0589(15)
Cl2 0.0701(9) 0.0618(10) 0.0518(8) 0.0265(8) -0.0018(7) 0.0120(7)
Cl3 0.1184(15) 0.0450(9) 0.0877(12) 0.0284(10) -0.0049(11) 0.0046(9)
Cl4 0.0896(12) 0.0762(12) 0.0680(10) 0.0327(9) 0.0168(9) 0.0341(9)
O1 0.096(3) 0.038(2) 0.074(3) 0.023(2) 0.001(2) 0.016(2)
O2 0.077(3) 0.057(2) 0.046(2) 0.031(2) 0.0299(19) 0.0277(18)
O3 0.065(2) 0.075(3) 0.083(3) 0.045(2) 0.042(2) 0.052(2)
O4 0.0316(18) 0.090(3) 0.063(2) 0.0318(19) 0.0148(17) 0.023(2)
O5 0.082(3) 0.058(3) 0.079(3) 0.037(2) 0.046(2) 0.042(2)
O6 0.126(4) 0.066(3) 0.044(2) 0.025(3) 0.030(2) 0.032(2)
O7 0.054(2) 0.091(3) 0.094(3) 0.051(2) 0.039(2) 0.055(3)
N2 0.036(2) 0.048(2) 0.044(2) 0.0236(19) 0.0187(18) 0.027(2)
N3 0.070(3) 0.035(2) 0.033(2) 0.022(2) 0.026(2) 0.0148(18)
N4 0.031(2) 0.053(3) 0.048(2) 0.0252(19) 0.0156(18) 0.029(2)
C1 0.026(2) 0.026(2) 0.033(2) 0.0131(18) 0.0092(18) 0.0099(18)
C2 0.026(2) 0.026(2) 0.028(2) 0.0111(18) 0.0069(18) 0.0144(18)
C3 0.034(2) 0.028(2) 0.032(2) 0.0137(19) 0.0093(19) 0.0139(19)
C4 0.046(3) 0.037(3) 0.028(2) 0.025(2) 0.013(2) 0.016(2)
C5 0.044(3) 0.037(3) 0.047(3) 0.018(2) 0.022(2) 0.020(2)
C6 0.036(2) 0.028(2) 0.048(3) 0.014(2) 0.016(2) 0.019(2)
C7 0.025(2) 0.028(2) 0.035(2) 0.0107(18) 0.0101(18) 0.0154(19)
C8 0.029(2) 0.025(2) 0.037(2) 0.0125(18) 0.0135(19) 0.0113(19)
C9 0.032(2) 0.027(2) 0.046(3) 0.008(2) 0.011(2) 0.011(2)
C10 0.037(3) 0.031(3) 0.043(3) 0.010(2) 0.002(2) 0.003(2)
C11 0.042(3) 0.036(3) 0.033(2) 0.020(2) 0.008(2) 0.010(2)
C12 0.031(2) 0.032(2) 0.030(2) 0.0142(19) 0.0092(19) 0.0112(19)
C13 0.032(2) 0.028(2) 0.023(2) 0.0135(19) 0.0087(18) 0.0071(18)
C14 0.029(2) 0.030(2) 0.035(2) 0.0120(19) 0.0125(19) 0.013(2)
C15 0.031(2) 0.040(3) 0.031(2) 0.018(2) 0.0138(19) 0.019(2)
C16 0.037(2) 0.032(3) 0.045(3) 0.016(2) 0.017(2) 0.020(2)
C17 0.033(2) 0.033(3) 0.041(2) 0.009(2) 0.013(2) 0.019(2)
C18 0.028(2) 0.024(2) 0.031(2) 0.0095(18) 0.0110(18) 0.0094(19)
C19 0.028(2) 0.029(2) 0.033(2) 0.0137(19) 0.0103(19) 0.0114(19)
C20 0.024(2) 0.027(2) 0.032(2) 0.0141(18) 0.0046(18) 0.0086(18)
C21 0.026(2) 0.027(2) 0.028(2) 0.0105(18) 0.0073(18) 0.0079(19)
C22 0.026(2) 0.030(2) 0.038(2) 0.0133(19) 0.0123(19) 0.017(2)
C24 0.069(4) 0.048(3) 0.036(3) 0.017(3) 0.019(3) 0.024(2)
C25 0.188(9) 0.105(6) 0.059(4) 0.074(6) 0.068(5) 0.051(4)
C26 0.098(4) 0.032(3) 0.043(3) 0.020(3) 0.018(3) 0.020(2)
C27 0.081(4) 0.035(3) 0.033(2) 0.025(3) 0.020(3) 0.016(2)
C28 0.066(3) 0.052(3) 0.036(3) 0.026(3) 0.015(3) 0.017(2)
C29 0.051(3) 0.039(3) 0.042(3) 0.019(2) 0.011(2) 0.019(2)
C30 0.039(2) 0.039(3) 0.036(2) 0.017(2) 0.012(2) 0.023(2)
C31 0.043(3) 0.060(3) 0.057(3) 0.033(3) 0.007(3) 0.030(3)
C32 0.047(3) 0.054(3) 0.043(3) 0.028(3) 0.012(2) 0.027(3)
C33 0.034(2) 0.037(3) 0.041(3) 0.018(2) 0.012(2) 0.019(2)
C34 0.034(2) 0.037(3) 0.040(2) 0.015(2) 0.008(2) 0.015(2)
C35 0.046(3) 0.043(3) 0.048(3) 0.025(2) 0.020(2) 0.023(2)
C36 0.041(3) 0.049(3) 0.061(3) 0.027(2) 0.021(3) 0.026(3)
C37 0.053(3) 0.092(5) 0.096(5) 0.043(3) 0.045(3) 0.058(4)
C38 0.110(6) 0.105(6) 0.171(8) 0.064(5) 0.096(6) 0.100(6)
C39 0.057(3) 0.054(3) 0.045(3) 0.029(3) 0.021(3) 0.023(3)
C40 0.057(3) 0.054(3) 0.063(3) 0.030(3) 0.024(3) 0.025(3)
C41 0.059(3) 0.049(3) 0.054(3) 0.032(3) 0.019(3) 0.019(3)
C42 0.055(3) 0.039(3) 0.027(2) 0.021(2) 0.011(2) 0.007(2)
C43 0.049(3) 0.053(3) 0.035(2) 0.030(3) 0.012(2) 0.018(2)
C44 0.060(3) 0.051(3) 0.037(3) 0.032(3) 0.010(2) 0.019(2)
C45 0.052(3) 0.055(3) 0.053(3) 0.023(3) 0.007(3) 0.015(3)
N1 0.060(2) 0.032(2) 0.034(2) 0.0177(19) 0.0142(19) 0.0066(17)
C46 0.066(5) 0.039(5) 0.046(4) 0.016(5) 0.013(4) 0.003(4)
C47 0.055(4) 0.035(4) 0.044(4) 0.019(4) 0.013(4) 0.003(4)
C48 0.059(4) 0.030(5) 0.054(5) 0.022(4) 0.011(4) 0.006(4)
C49 0.069(5) 0.038(4) 0.058(6) 0.021(4) 0.013(5) 0.003(4)
C50 0.079(4) 0.038(4) 0.064(5) 0.025(4) 0.010(4) -0.003(4)
C51 0.076(5) 0.040(5) 0.053(5) 0.019(5) 0.008(4) 0.001(5)
O8 0.101(6) 0.048(5) 0.079(6) 0.026(5) 0.006(5) -0.010(5)
C23 0.138(11) 0.066(10) 0.117(11) 0.028(9) 0.004(10) -0.028(10)
C46A 0.068(4) 0.038(4) 0.047(3) 0.019(4) 0.012(3) 0.002(4)
C47A 0.051(3) 0.036(3) 0.043(3) 0.018(3) 0.014(3) 0.004(3)
C48A 0.059(4) 0.034(4) 0.053(4) 0.021(3) 0.012(4) 0.002(3)
C49A 0.067(4) 0.037(4) 0.063(5) 0.020(3) 0.017(4) -0.001(4)
C50A 0.079(4) 0.040(3) 0.070(5) 0.020(3) 0.017(4) -0.008(4)
C51A 0.079(4) 0.045(4) 0.052(4) 0.017(4) 0.013(4) -0.003(4)
O8A 0.101(5) 0.045(4) 0.099(6) 0.026(3) 0.008(4) -0.019(4)
C23A 0.106(8) 0.043(6) 0.150(9) 0.035(6) 0.003(7) -0.010(7)
C52 0.044(3) 0.069(4) 0.067(3) 0.036(3) 0.027(3) 0.034(3)
C53 0.037(3) 0.051(3) 0.051(3) 0.026(2) 0.013(2) 0.013(3)
C54 0.034(3) 0.051(3) 0.054(3) 0.025(2) 0.011(2) 0.025(3)
C55 0.030(3) 0.054(3) 0.048(3) 0.015(2) 0.000(2) 0.013(3)
C56 0.047(3) 0.060(3) 0.038(3) 0.032(3) 0.008(2) 0.016(3)
C57 0.028(2) 0.048(3) 0.047(3) 0.021(2) 0.011(2) 0.026(2)
C58 0.030(2) 0.050(3) 0.041(3) 0.018(2) 0.005(2) 0.014(2)
C59 0.030(2) 0.043(3) 0.034(2) 0.017(2) 0.006(2) 0.013(2)
C60 0.044(3) 0.039(3) 0.037(2) 0.024(2) 0.013(2) 0.017(2)
C61 0.043(3) 0.048(3) 0.046(3) 0.026(2) 0.018(2) 0.022(2)
C62 0.032(2) 0.044(3) 0.046(3) 0.022(2) 0.013(2) 0.022(2)
C63 0.041(3) 0.047(3) 0.057(3) 0.028(2) 0.016(2) 0.029(3)
C64 0.042(3) 0.051(3) 0.043(3) 0.024(2) 0.013(2) 0.026(2)
C65 0.071(4) 0.104(6) 0.091(5) 0.051(4) 0.053(4) 0.063(4)
C66 0.055(3) 0.037(3) 0.034(2) 0.021(2) 0.019(2) 0.016(2)
C67 0.046(3) 0.060(3) 0.039(3) 0.028(3) 0.014(2) 0.019(3)
C68 0.060(3) 0.053(3) 0.046(3) 0.038(3) 0.030(3) 0.026(3)
C69 0.062(3) 0.060(4) 0.043(3) 0.037(3) 0.021(3) 0.024(3)
C70 0.052(3) 0.061(4) 0.043(3) 0.030(3) 0.026(3) 0.022(3)
C71 0.058(3) 0.041(3) 0.033(2) 0.023(3) 0.020(2) 0.017(2)
C72 0.083(4) 0.102(6) 0.076(4) 0.040(4) 0.054(4) 0.052(4)
C73 0.126(6) 0.048(4) 0.082(4) 0.050(4) 0.019(4) 0.027(4)
C74 0.061(3) 0.050(3) 0.055(3) 0.033(3) 0.017(3) 0.027(3)
C75 0.043(3) 0.040(3) 0.054(3) 0.018(2) 0.013(2) 0.017(3)
C76 0.061(3) 0.034(3) 0.047(3) 0.019(3) 0.019(3) 0.007(2)
C77 0.058(3) 0.040(3) 0.040(3) 0.013(3) 0.008(3) 0.013(2)
C78 0.050(3) 0.036(3) 0.031(2) 0.023(2) 0.018(2) 0.013(2)
C79 0.057(3) 0.051(3) 0.039(3) 0.024(3) 0.013(3) 0.019(2)
C80 0.026(2) 0.042(3) 0.036(2) 0.015(2) 0.0076(19) 0.015(2)
C81 0.025(2) 0.040(3) 0.045(3) 0.012(2) 0.012(2) 0.019(2)
C82 0.034(2) 0.042(3) 0.031(2) 0.019(2) 0.009(2) 0.018(2)

loop_
_atom_type_symbol
_atom_type_description
_atom_type_scat_dispersion_real
_atom_type_scat_dispersion_imag
_atom_type_scat_source
C C 0.0033 0.0016 'International Tables Vol C Tables 4.2.6.8 and 6.1.1.4'
H H 0.0000 0.0000 'International Tables Vol C Tables 4.2.6.8 and 6.1.1.4'
N N 0.0061 0.0033 'International Tables Vol C Tables 4.2.6.8 and 6.1.1.4'
O O 0.0106 0.0060 'International Tables Vol C Tables 4.2.6.8 and 6.1.1.4'
Cl Cl 0.1484 0.1585 'International Tables Vol C Tables 4.2.6.8 and 6.1.1.4'

loop_
_geom_angle_atom_site_label_1
_geom_angle_atom_site_label_2
_geom_angle_atom_site_label_3
_geom_angle_site_symmetry_1
_geom_angle_site_symmetry_3
_geom_angle
_geom_angle_publ_flag
C76 O1 C73 . . 117.5(5) ?
C71 O2 C72 . . 118.2(5) ?
C64 O3 C65 . . 117.3(5) ?
C54 O4 C52 . . 117.7(4) ?
C39 O5 C38 . . 116.7(5) ?
C24 O6 C25 . . 118.8(5) ?
C36 O7 C37 . . 116.4(5) ?
C33 N2 C30 . . 120.7(4) ?
C33 N2 C15 . . 122.0(4) ?
C30 N2 C15 . . 117.0(4) ?
C4 N3 C66 . . 121.4(4) ?
C4 N3 C78 . . 122.2(4) ?
C66 N3 C78 . . 116.3(4) ?
C59 N4 C82 . . 124.4(4) ?
C59 N4 C57 . . 118.7(4) ?
C82 N4 C57 . . 116.4(4) ?
C20 C1 C13 . . 117.0(3) ?
C20 C1 C2 . . 101.6(3) ?
C13 C1 C2 . . 116.7(3) ?
C20 C1 C21 . . 110.6(3) ?
C13 C1 C21 . . 101.7(3) ?
C2 C1 C21 . . 109.3(3) ?
C3 C2 C7 . . 121.7(4) ?
C3 C2 C1 . . 127.9(4) ?
C7 C2 C1 . . 110.2(3) ?
C2 C3 C4 . . 119.6(4) ?
C2 C3 H3 . . 120.2 ?
C4 C3 H3 . . 120.2 ?
N3 C4 C3 . . 120.3(4) ?
N3 C4 C5 . . 120.7(4) ?
C3 C4 C5 . . 119.0(4) ?
C6 C5 C4 . . 120.9(4) ?
C6 C5 H5 . . 119.5 ?
C4 C5 H5 . . 119.5 ?
C5 C6 C7 . . 120.0(4) ?
C5 C6 H6 . . 120.0 ?
C7 C6 H6 . . 120.0 ?
C6 C7 C2 . . 118.8(4) ?
C6 C7 C8 . . 132.7(4) ?
C2 C7 C8 . . 108.5(4) ?
C9 C8 C20 . . 119.1(4) ?
C9 C8 C7 . . 132.5(4) ?
C20 C8 C7 . . 108.4(3) ?
C10 C9 C8 . . 119.7(4) ?
C10 C9 H9 . . 120.2 ?
C8 C9 H9 . . 120.2 ?
C9 C10 C11 . . 121.2(4) ?
C9 C10 H10 . . 119.4 ?
C11 C10 H10 . . 119.4 ?
C12 C11 C10 . . 119.3(4) ?
C12 C11 N1 . . 120.1(4) ?
C10 C11 N1 . . 120.6(4) ?
C20 C12 C11 . . 119.2(4) ?
C20 C12 H12 . . 120.4 ?
C11 C12 H12 . . 120.4 ?
C14 C13 C18 . . 120.6(4) ?
C14 C13 C1 . . 128.8(4) ?
C18 C13 C1 . . 110.7(4) ?
C13 C14 C15 . . 119.2(4) ?
C13 C14 H14 . . 120.4 ?
C15 C14 H14 . . 120.4 ?
C16 C15 C14 . . 119.9(4) ?
C16 C15 N2 . . 117.6(4) ?
C14 C15 N2 . . 122.5(4) ?
C17 C16 C15 . . 120.5(5) ?
C17 C16 H16 . . 119.7 ?
C15 C16 H16 . . 119.7 ?
C16 C17 C18 . . 119.9(4) ?
C16 C17 H17 . . 120.0 ?
C18 C17 H17 . . 120.0 ?
C17 C18 C13 . . 119.8(4) ?
C17 C18 C19 . . 131.9(4) ?
C13 C18 C19 . . 108.2(4) ?
C81 C19 C21 . . 119.4(4) ?
C81 C19 C18 . . 131.3(4) ?
C21 C19 C18 . . 109.3(4) ?
C12 C20 C8 . . 121.5(4) ?
C12 C20 C1 . . 127.6(4) ?
C8 C20 C1 . . 110.9(3) ?
C22 C21 C19 . . 121.9(4) ?
C22 C21 C1 . . 127.9(4) ?
C19 C21 C1 . . 110.1(4) ?
C21 C22 C82 . . 118.8(4) ?
C21 C22 H22 . . 120.6 ?
C82 C22 H22 . . 120.6 ?
C28 C24 O6 . . 124.6(5) ?
C28 C24 C26 . . 119.8(5) ?
O6 C24 C26 . . 115.6(5) ?
O6 C25 H25A . . 109.5 ?
O6 C25 H25B . . 109.5 ?
H25A C25 H25B . . 109.5 ?
O6 C25 H25C . . 109.5 ?
H25A C25 H25C . . 109.5 ?
H25B C25 H25C . . 109.5 ?
C27 C26 C24 . . 119.3(5) ?
C27 C26 H26 . . 120.4 ?
C24 C26 H26 . . 120.4 ?
C30 C27 C26 . . 121.3(5) ?
C30 C27 H27 . . 119.3 ?
C26 C27 H27 . . 119.3 ?
C24 C28 C29 . . 120.0(5) ?
C24 C28 H28 . . 120.0 ?
C29 C28 H28 . . 120.0 ?
C30 C29 C28 . . 120.5(5) ?
C30 C29 H29 . . 119.7 ?
C28 C29 H29 . . 119.7 ?
C29 C30 C27 . . 119.0(5) ?
C29 C30 N2 . . 119.6(5) ?
C27 C30 N2 . . 121.2(4) ?
C32 C31 C36 . . 120.4(5) ?
C32 C31 H31 . . 119.8 ?
C36 C31 H31 . . 119.8 ?
C31 C32 C33 . . 120.6(5) ?
C31 C32 H32 . . 119.7 ?
C33 C32 H32 . . 119.7 ?
C34 C33 C32 . . 117.9(4) ?
C34 C33 N2 . . 122.6(4) ?
C32 C33 N2 . . 119.5(4) ?
C35 C34 C33 . . 121.4(5) ?
C35 C34 H34 . . 119.3 ?
C33 C34 H34 . . 119.3 ?
C36 C35 C34 . . 120.2(5) ?
C36 C35 H35 . . 119.9 ?
C34 C35 H35 . . 119.9 ?
C35 C36 C31 . . 119.4(5) ?
C35 C36 O7 . . 124.6(5) ?
C31 C36 O7 . . 116.0(5) ?
O7 C37 H37A . . 109.5 ?
O7 C37 H37B . . 109.5 ?
H37A C37 H37B . . 109.5 ?
O7 C37 H37C . . 109.5 ?
H37A C37 H37C . . 109.5 ?
H37B C37 H37C . . 109.5 ?
O5 C38 H38A . . 109.5 ?
O5 C38 H38B . . 109.5 ?
H38A C38 H38B . . 109.5 ?
O5 C38 H38C . . 109.5 ?
H38A C38 H38C . . 109.5 ?
H38B C38 H38C . . 109.5 ?
O5 C39 C44 . . 115.5(5) ?
O5 C39 C40 . . 124.8(5) ?
C44 C39 C40 . . 119.7(5) ?
C41 C40 C39 . . 119.8(5) ?
C41 C40 H40 . . 120.1 ?
C39 C40 H40 . . 120.1 ?
C42 C41 C40 . . 121.6(6) ?
C42 C41 H41 . . 119.2 ?
C40 C41 H41 . . 119.2 ?
C41 C42 C43 . . 118.0(5) ?
C41 C42 N1 . . 120.9(5) ?
C43 C42 N1 . . 121.1(5) ?
C44 C43 C42 . . 120.7(5) ?
C44 C43 H43 . . 119.6 ?
C42 C43 H43 . . 119.6 ?
C39 C44 C43 . . 120.1(5) ?
C39 C44 H44 . . 119.9 ?
C43 C44 H44 . . 119.9 ?
Cl1 C45 Cl3 . . 109.7(3) ?
Cl1 C45 Cl2 . . 111.4(3) ?
Cl3 C45 Cl2 . . 108.7(3) ?
Cl1 C45 Cl4 . . 108.5(3) ?
Cl3 C45 Cl4 . . 109.4(3) ?
Cl2 C45 Cl4 . . 109.2(3) ?
C11 N1 C42 . . 119.7(4) ?
C11 N1 C47A . . 123.3(9) ?
C42 N1 C47A . . 116.7(9) ?
C11 N1 C47 . . 121.8(15) ?
C42 N1 C47 . . 118.4(15) ?
C47 C46 C51 . . 120.0 ?
C47 C46 H46 . . 120.0 ?
C51 C46 H46 . . 120.0 ?
C48 C47 C46 . . 120.0 ?
C48 C47 N1 . . 114.1(16) ?
C46 C47 N1 . . 125.9(16) ?
C47 C48 C49 . . 120.0 ?
C47 C48 H48 . . 120.0 ?
C49 C48 H48 . . 120.0 ?
C50 C49 C48 . . 120.0 ?
C50 C49 H49 . . 120.0 ?
C48 C49 H49 . . 120.0 ?
O8 C50 C51 . . 120.5(11) ?
O8 C50 C49 . . 119.3(11) ?
C51 C50 C49 . . 120.0 ?
C50 C51 C46 . . 120.0 ?
C50 C51 H51 . . 120.0 ?
C46 C51 H51 . . 120.0 ?
C50 O8 C23 . . 119.9(16) ?
O8 C23 H23A . . 109.5 ?
O8 C23 H23B . . 109.5 ?
H23A C23 H23B . . 109.5 ?
O8 C23 H23C . . 109.5 ?
H23A C23 H23C . . 109.5 ?
H23B C23 H23C . . 109.5 ?
C47A C46A C51A . . 119.3(9) ?
C47A C46A H46A . . 120.4 ?
C51A C46A H46A . . 120.4 ?
C48A C47A C46A . . 119.9(7) ?
C48A C47A N1 . . 125.6(11) ?
C46A C47A N1 . . 114.5(11) ?
C47A C48A C49A . . 122.1(9) ?
C47A C48A H48A . . 118.9 ?
C49A C48A H48A . . 118.9 ?
C48A C49A C50A . . 117.9(10) ?
C48A C49A H49A . . 121.1 ?
C50A C49A H49A . . 121.1 ?
O8A C50A C49A . . 122.4(10) ?
O8A C50A C51A . . 117.3(10) ?
C49A C50A C51A . . 120.3(8) ?
C46A C51A C50A . . 120.5(9) ?
C46A C51A H51A . . 119.8 ?
C50A C51A H51A . . 119.8 ?
C50A O8A C23A . . 115.3(10) ?
O8A C23A H23D . . 109.5 ?
O8A C23A H23E . . 109.5 ?
H23D C23A H23E . . 109.5 ?
O8A C23A H23F . . 109.5 ?
H23D C23A H23F . . 109.5 ?
H23E C23A H23F . . 109.5 ?
O4 C52 H52A . . 109.5 ?
O4 C52 H52B . . 109.5 ?
H52A C52 H52B . . 109.5 ?
O4 C52 H52C . . 109.5 ?
H52A C52 H52C . . 109.5 ?
H52B C52 H52C . . 109.5 ?
C54 C53 C58 . . 119.7(4) ?
C54 C53 H53 . . 120.1 ?
C58 C53 H53 . . 120.1 ?
C53 C54 O4 . . 124.7(4) ?
C53 C54 C55 . . 119.6(4) ?
O4 C54 C55 . . 115.7(4) ?
C56 C55 C54 . . 120.3(4) ?
C56 C55 H55 . . 119.8 ?
C54 C55 H55 . . 119.8 ?
C55 C56 C57 . . 120.1(5) ?
C55 C56 H56 . . 119.9 ?
C57 C56 H56 . . 119.9 ?
C58 C57 C56 . . 120.3(4) ?
C58 C57 N4 . . 118.8(4) ?
C56 C57 N4 . . 120.8(4) ?
C57 C58 C53 . . 119.9(4) ?
C57 C58 H58 . . 120.1 ?
C53 C58 H58 . . 120.1 ?
C62 C59 C60 . . 117.7(4) ?
C62 C59 N4 . . 120.5(4) ?
C60 C59 N4 . . 121.8(5) ?
C61 C60 C59 . . 120.2(5) ?
C61 C60 H60 . . 119.9 ?
C59 C60 H60 . . 119.9 ?
C64 C61 C60 . . 120.8(5) ?
C64 C61 H61 . . 119.6 ?
C60 C61 H61 . . 119.6 ?
C63 C62 C59 . . 121.1(4) ?
C63 C62 H62 . . 119.4 ?
C59 C62 H62 . . 119.4 ?
C62 C63 C64 . . 120.7(5) ?
C62 C63 H63 . . 119.7 ?
C64 C63 H63 . . 119.7 ?
C61 C64 O3 . . 124.6(5) ?
C61 C64 C63 . . 119.5(5) ?
O3 C64 C63 . . 115.9(5) ?
O3 C65 H65A . . 109.5 ?
O3 C65 H65B . . 109.5 ?
H65A C65 H65B . . 109.5 ?
O3 C65 H65C . . 109.5 ?
H65A C65 H65C . . 109.5 ?
H65B C65 H65C . . 109.5 ?
C68 C66 C67 . . 119.2(5) ?
C68 C66 N3 . . 120.2(4) ?
C67 C66 N3 . . 120.6(5) ?
C66 C67 C70 . . 120.8(5) ?
C66 C67 H67 . . 119.6 ?
C70 C67 H67 . . 119.6 ?
C66 C68 C69 . . 120.9(5) ?
C66 C68 H68 . . 119.6 ?
C69 C68 H68 . . 119.6 ?
C68 C69 C71 . . 119.2(5) ?
C68 C69 H69 . . 120.4 ?
C71 C69 H69 . . 120.4 ?
C71 C70 C67 . . 119.9(5) ?
C71 C70 H70 . . 120.0 ?
C67 C70 H70 . . 120.0 ?
C70 C71 O2 . . 124.6(5) ?
C70 C71 C69 . . 120.0(5) ?
O2 C71 C69 . . 115.4(5) ?
O2 C72 H72A . . 109.5 ?
O2 C72 H72B . . 109.5 ?
H72A C72 H72B . . 109.5 ?
O2 C72 H72C . . 109.5 ?
H72A C72 H72C . . 109.5 ?
H72B C72 H72C . . 109.5 ?
O1 C73 H73A . . 109.5 ?
O1 C73 H73B . . 109.5 ?
H73A C73 H73B . . 109.5 ?
O1 C73 H73C . . 109.5 ?
H73A C73 H73C . . 109.5 ?
H73B C73 H73C . . 109.5 ?
C76 C74 C75 . . 119.4(5) ?
C76 C74 H74 . . 120.3 ?
C75 C74 H74 . . 120.3 ?
C78 C75 C74 . . 120.7(5) ?
C78 C75 H75 . . 119.7 ?
C74 C75 H75 . . 119.7 ?
O1 C76 C74 . . 125.2(6) ?
O1 C76 C77 . . 115.2(5) ?
C74 C76 C77 . . 119.6(5) ?
C79 C77 C76 . . 120.8(5) ?
C79 C77 H77 . . 119.6 ?
C76 C77 H77 . . 119.6 ?
C79 C78 C75 . . 119.3(5) ?
C79 C78 N3 . . 119.6(5) ?
C75 C78 N3 . . 121.1(4) ?
C77 C79 C78 . . 120.3(6) ?
C77 C79 H79 . . 119.9 ?
C78 C79 H79 . . 119.9 ?
C82 C80 C81 . . 121.6(4) ?
C82 C80 H80 . . 119.2 ?
C81 C80 H80 . . 119.2 ?
C80 C81 C19 . . 118.8(4) ?
C80 C81 H81 . . 120.6 ?
C19 C81 H81 . . 120.6 ?
C80 C82 C22 . . 119.4(4) ?
C80 C82 N4 . . 119.6(4) ?
C22 C82 N4 . . 121.0(4) ?

loop_
_geom_bond_atom_site_label_1
_geom_bond_atom_site_label_2
_geom_bond_site_symmetry_2
_geom_bond_distance
_geom_bond_publ_flag
Cl1 C45 . 1.727(6) ?
Cl2 C45 . 1.748(5) ?
Cl3 C45 . 1.754(6) ?
Cl4 C45 . 1.764(6) ?
O1 C76 . 1.369(7) ?
O1 C73 . 1.403(8) ?
O2 C71 . 1.371(6) ?
O2 C72 . 1.428(7) ?
O3 C64 . 1.380(6) ?
O3 C65 . 1.423(6) ?
O4 C54 . 1.365(5) ?
O4 C52 . 1.421(6) ?
O5 C39 . 1.362(6) ?
O5 C38 . 1.431(8) ?
O6 C24 . 1.373(6) ?
O6 C25 . 1.405(7) ?
O7 C36 . 1.383(6) ?
O7 C37 . 1.416(7) ?
N2 C33 . 1.416(6) ?
N2 C30 . 1.418(6) ?
N2 C15 . 1.430(6) ?
N3 C4 . 1.389(5) ?
N3 C66 . 1.438(6) ?
N3 C78 . 1.448(6) ?
N4 C59 . 1.412(6) ?
N4 C82 . 1.419(6) ?
N4 C57 . 1.448(5) ?
C1 C20 . 1.524(5) ?
C1 C13 . 1.517(6) ?
C1 C2 . 1.522(6) ?
C1 C21 . 1.537(6) ?
C2 C3 . 1.373(5) ?
C2 C7 . 1.410(6) ?
C3 C4 . 1.400(6) ?
C3 H3 . 0.95 ?
C4 C5 . 1.410(6) ?
C5 C6 . 1.388(6) ?
C5 H5 . 0.95 ?
C6 C7 . 1.386(6) ?
C6 H6 . 0.95 ?
C7 C8 . 1.470(6) ?
C8 C9 . 1.391(6) ?
C8 C20 . 1.399(6) ?
C9 C10 . 1.378(6) ?
C9 H9 . 0.95 ?
C10 C11 . 1.401(7) ?
C10 H10 . 0.95 ?
C11 C12 . 1.394(6) ?
C11 N1 . 1.414(6) ?
C12 C20 . 1.380(6) ?
C12 H12 . 0.95 ?
C13 C14 . 1.383(6) ?
C13 C18 . 1.414(6) ?
C14 C15 . 1.401(6) ?
C14 H14 . 0.95 ?
C15 C16 . 1.401(6) ?
C16 C17 . 1.386(7) ?
C16 H16 . 0.95 ?
C17 C18 . 1.378(6) ?
C17 H17 . 0.95 ?
C18 C19 . 1.464(6) ?
C19 C81 . 1.392(6) ?
C19 C21 . 1.400(6) ?
C21 C22 . 1.363(6) ?
C22 C82 . 1.410(6) ?
C22 H22 . 0.95 ?
C24 C28 . 1.365(8) ?
C24 C26 . 1.386(7) ?
C25 H25A . 0.98 ?
C25 H25B . 0.98 ?
C25 H25C . 0.98 ?
C26 C27 . 1.383(7) ?
C26 H26 . 0.95 ?
C27 C30 . 1.371(7) ?
C27 H27 . 0.95 ?
C28 C29 . 1.400(7) ?
C28 H28 . 0.95 ?
C29 C30 . 1.365(6) ?
C29 H29 . 0.95 ?
C31 C32 . 1.382(7) ?
C31 C36 . 1.388(7) ?
C31 H31 . 0.95 ?
C32 C33 . 1.402(7) ?
C32 H32 . 0.95 ?
C33 C34 . 1.385(6) ?
C34 C35 . 1.387(6) ?
C34 H34 . 0.95 ?
C35 C36 . 1.376(7) ?
C35 H35 . 0.95 ?
C37 H37A . 0.98 ?
C37 H37B . 0.98 ?
C37 H37C . 0.98 ?
C38 H38A . 0.98 ?
C38 H38B . 0.98 ?
C38 H38C . 0.98 ?
C39 C44 . 1.381(7) ?
C39 C40 . 1.382(8) ?
C40 C41 . 1.382(8) ?
C40 H40 . 0.95 ?
C41 C42 . 1.385(7) ?
C41 H41 . 0.95 ?
C42 C43 . 1.393(7) ?
C42 N1 . 1.432(6) ?
C43 C44 . 1.390(7) ?
C43 H43 . 0.95 ?
C44 H44 . 0.95 ?
N1 C47A . 1.435(9) ?
N1 C47 . 1.443(9) ?
C46 C47 . 1.39 ?
C46 C51 . 1.39 ?
C46 H46 . 0.95 ?
C47 C48 . 1.39 ?
C48 C49 . 1.39 ?
C48 H48 . 0.95 ?
C49 C50 . 1.39 ?
C49 H49 . 0.95 ?
C50 O8 . 1.385(13) ?
C50 C51 . 1.39 ?
C51 H51 . 0.95 ?
O8 C23 . 1.441(9) ?
C23 H23A . 0.98 ?
C23 H23B . 0.98 ?
C23 H23C . 0.98 ?
C46A C47A . 1.385(10) ?
C46A C51A . 1.371(10) ?
C46A H46A . 0.95 ?
C47A C48A . 1.359(11) ?
C48A C49A . 1.380(10) ?
C48A H48A . 0.95 ?
C49A C50A . 1.388(12) ?
C49A H49A . 0.95 ?
C50A O8A . 1.393(10) ?
C50A C51A . 1.388(13) ?
C51A H51A . 0.95 ?
O8A C23A . 1.462(14) ?
C23A H23D . 0.98 ?
C23A H23E . 0.98 ?
C23A H23F . 0.98 ?
C52 H52A . 0.98 ?
C52 H52B . 0.98 ?
C52 H52C . 0.98 ?
C53 C54 . 1.380(6) ?
C53 C58 . 1.400(6) ?
C53 H53 . 0.95 ?
C54 C55 . 1.389(7) ?
C55 C56 . 1.373(6) ?
C55 H55 . 0.95 ?
C56 C57 . 1.380(6) ?
C56 H56 . 0.95 ?
C57 C58 . 1.372(6) ?
C58 H58 . 0.95 ?
C59 C62 . 1.394(7) ?
C59 C60 . 1.403(6) ?
C60 C61 . 1.401(7) ?
C60 H60 . 0.95 ?
C61 C64 . 1.371(7) ?
C61 H61 . 0.95 ?
C62 C63 . 1.388(7) ?
C62 H62 . 0.95 ?
C63 C64 . 1.375(7) ?
C63 H63 . 0.95 ?
C65 H65A . 0.98 ?
C65 H65B . 0.98 ?
C65 H65C . 0.98 ?
C66 C68 . 1.376(7) ?
C66 C67 . 1.383(7) ?
C67 C70 . 1.386(7) ?
C67 H67 . 0.95 ?
C68 C69 . 1.388(7) ?
C68 H68 . 0.95 ?
C69 C71 . 1.399(7) ?
C69 H69 . 0.95 ?
C70 C71 . 1.372(7) ?
C70 H70 . 0.95 ?
C72 H72A . 0.98 ?
C72 H72B . 0.98 ?
C72 H72C . 0.98 ?
C73 H73A . 0.98 ?
C73 H73B . 0.98 ?
C73 H73C . 0.98 ?
C74 C76 . 1.385(7) ?
C74 C75 . 1.393(7) ?
C74 H74 . 0.95 ?
C75 C78 . 1.378(7) ?
C75 H75 . 0.95 ?
C76 C77 . 1.387(8) ?
C77 C79 . 1.364(8) ?
C77 H77 . 0.95 ?
C78 C79 . 1.390(7) ?
C79 H79 . 0.95 ?
C80 C82 . 1.386(7) ?
C80 C81 . 1.386(7) ?
C80 H80 . 0.95 ?
C81 H81 . 0.95 ?
